data_4134529
loop_
_publ_author_name
'Ding, Qingran'
'Liu, Xiaomeng'
'Zhao, Sangen'
'Wang, Yusong'
'Li, Yanqiang'
'Li, Lina'
'Liu, Shuai'
'Lin, Zheshuai'
'Hong, Maochun'
'Luo, Junhua'

_publ_section_title
;
 Designing a Deep-UV Nonlinear Optical Fluorooxosilicophosphate.
;
_journal_name_full 'Journal of the American Chemical Society'
_journal_paper_doi 10.1021/jacs.0c00060
_journal_year 2020
_chemical_formula_moiety 'Cs F O7 P2 Si'
_chemical_formula_sum 'Cs F O7 P2 Si'
_chemical_formula_weight 353.94
_space_group_crystal_system monoclinic
_space_group_IT_number 4
_space_group_name_Hall 'P 2yb'
_space_group_name_H-M_alt 'P 1 21 1'
_atom_sites_solution_primary iterative
_audit_creation_date 2019-12-10
_audit_creation_method
;
Olex2 1.2
(compiled 2018.05.29 svn.r3508 for OlexSys, GUI svn.r5506)
;
_cell_angle_alpha 90
_cell_angle_beta 99.77(3)
_cell_angle_gamma 90
_cell_formula_units_Z 2
_cell_length_a 4.5525(9)
_cell_length_b 7.9999(16)
_cell_length_c 9.5565(19)
_cell_measurement_reflns_used 3113
_cell_measurement_temperature 200(2)
_cell_measurement_theta_max 33.68
_cell_measurement_theta_min 3.34
_cell_volume 343.00(12)
_computing_molecular_graphics 'Olex2 (Dolomanov et al., 2009)'
_computing_publication_material 'Olex2 (Dolomanov et al., 2009)'
_computing_structure_refinement 'olex2.refine (Bourhis et al., 2015)'
_computing_structure_solution 'olex2.solve (Bourhis et al., 2015)'
_diffrn_ambient_temperature 200
_diffrn_measured_fraction_theta_full 0.999
_diffrn_measured_fraction_theta_max 0.912
_diffrn_measurement_device_type 'Bruker APEX-II CCD'
_diffrn_measurement_method '\f and \w scans'
_diffrn_radiation_type MoK\a
_diffrn_radiation_wavelength 0.71073
_diffrn_reflns_av_R_equivalents 0.0381
_diffrn_reflns_av_unetI/netI 0.0659
_diffrn_reflns_Laue_measured_fraction_full 0.999
_diffrn_reflns_Laue_measured_fraction_max 0.912
_diffrn_reflns_limit_h_max 7
_diffrn_reflns_limit_h_min -7
_diffrn_reflns_limit_k_max 12
_diffrn_reflns_limit_k_min -11
_diffrn_reflns_limit_l_max 14
_diffrn_reflns_limit_l_min -15
_diffrn_reflns_number 5925
_diffrn_reflns_point_group_measured_fraction_full 0.999
_diffrn_reflns_point_group_measured_fraction_max 0.912
_diffrn_reflns_theta_full 25.242
_diffrn_reflns_theta_max 35.633
_diffrn_reflns_theta_min 3.341
_diffrn_standards_number 0
_exptl_absorpt_coefficient_mu 6.058
_exptl_absorpt_correction_type none
_exptl_crystal_colour colourless
_exptl_crystal_colour_primary colourless
_exptl_crystal_density_diffrn 3.427
_exptl_crystal_description plate
_exptl_crystal_F_000 328
_exptl_crystal_size_max 0.12
_exptl_crystal_size_mid 0.09
_exptl_crystal_size_min 0.08
_refine_diff_density_max 1.436
_refine_diff_density_min -1.518
_refine_diff_density_rms 0.346
_refine_ls_abs_structure_details
;
 Refined as an inversion twin.
;
_refine_ls_abs_structure_Flack 0.12(4)
_refine_ls_extinction_method none
_refine_ls_goodness_of_fit_ref 1.084
_refine_ls_hydrogen_treatment undef
_refine_ls_matrix_type full
_refine_ls_number_parameters 110
_refine_ls_number_reflns 2685
_refine_ls_number_restraints 7
_refine_ls_restrained_S_all 1.083
_refine_ls_R_factor_all 0.0650
_refine_ls_R_factor_gt 0.0495
_refine_ls_shift/su_max 0.000
_refine_ls_shift/su_mean 0.000
_refine_ls_structure_factor_coef Fsqd
_refine_ls_weighting_details 'w=1/[\s^2^(Fo^2^)+(0.0347P)^2^+3.6824P] where P=(Fo^2^+2Fc^2^)/3'
_refine_ls_weighting_scheme calc
_refine_ls_wR_factor_gt 0.1073
_refine_ls_wR_factor_ref 0.1163
_reflns_Friedel_coverage 0.891
_reflns_Friedel_fraction_full 1.000
_reflns_Friedel_fraction_max 0.912
_reflns_number_gt 2305
_reflns_number_total 2685
_reflns_threshold_expression 'I > 2\s(I)'
_cod_data_source_file ja0c00060_si_002.cif
_cod_data_source_block sph
_cod_original_cell_volume 342.99(12)
_cod_database_code 4134529
_shelx_shelxl_version_number 2014/7
_shelx_space_group_comment
;
The symmetry employed for this shelxl refinement is uniquely defined
by the following loop, which should always be used as a source of
symmetry information in preference to the above space-group names.
They are only intended as comments.
;
_shelx_estimated_absorpt_t_max 0.643
_shelx_estimated_absorpt_t_min 0.530
_olex2_refinement_description
;
1. Twinned data refinement
 Scales: 0.88(4)
 0.12(4)
2. Uiso/Uaniso restraints and constraints
Uanis(O2) \\sim Ueq: with sigma of 0.005 and sigma for terminal atoms of 0.01
;
_olex2_submission_special_instructions 'No special instructions were received'

loop_
_space_group_symop_operation_xyz
'x, y, z'
'-x, y+1/2, -z'

loop_
_atom_site_label
_atom_site_type_symbol
_atom_site_fract_x
_atom_site_fract_y
_atom_site_fract_z
_atom_site_U_iso_or_equiv
_atom_site_adp_type
_atom_site_occupancy
_atom_site_site_symmetry_order
_atom_site_calc_flag
_atom_site_refinement_flags_posn
_atom_site_refinement_flags_adp
_atom_site_refinement_flags_occupancy
_atom_site_disorder_assembly
_atom_site_disorder_group
Cs1 Cs 0.36411(14) 0.05484(10) 0.11110(7) 0.02147(17) Uani 1 1 d . . . . .
P2 P 0.2867(5) 0.5143(3) 0.2259(3) 0.0063(4) Uani 1 1 d . . . . .
Si1 Si 0.8216(5) 0.7214(3) 0.3594(3) 0.0059(4) Uani 1 1 d . . . . .
P1 P 0.6222(5) 0.4029(3) 0.4842(3) 0.0057(4) Uani 1 1 d . . . . .
O5 O 0.0283(13) 0.5584(13) 0.3002(7) 0.0111(11) Uani 1 1 d . . . . .
O4 O 0.8732(14) 0.2790(8) 0.5077(7) 0.0080(12) Uani 1 1 d . . . . .
O3 O 0.4640(14) 0.3676(8) 0.3259(7) 0.0075(11) Uani 1 1 d . . . . .
O1 O 0.7121(13) 0.5848(8) 0.4885(7) 0.0071(13) Uani 1 1 d . . . . .
O7 O 0.1988(15) 0.4393(9) 0.0813(8) 0.0117(13) Uani 1 1 d . . . . .
O6 O 0.5077(14) 0.6595(9) 0.2310(8) 0.0091(12) Uani 1 1 d . . . . .
O2 O 0.4016(14) 0.3822(8) 0.5844(7) 0.0076(11) Uani 1 1 d . U . . .
F1 F 0.9216(12) 0.8540(7) 0.2425(6) 0.0090(11) Uani 1 1 d . . . . .

loop_
_atom_site_aniso_label
_atom_site_aniso_U_11
_atom_site_aniso_U_22
_atom_site_aniso_U_33
_atom_site_aniso_U_23
_atom_site_aniso_U_13
_atom_site_aniso_U_12
Cs1 0.0192(3) 0.0211(3) 0.0248(3) 0.0002(3) 0.0057(2) 0.0007(3)
P2 0.0037(8) 0.0072(10) 0.0086(10) -0.0008(7) 0.0024(7) 0.0008(7)
Si1 0.0025(9) 0.0056(10) 0.0104(11) 0.0011(9) 0.0034(8) 0.0002(8)
P1 0.0026(8) 0.0056(10) 0.0097(10) 0.0002(8) 0.0030(7) 0.0006(7)
O5 0.007(2) 0.011(3) 0.017(3) -0.004(4) 0.007(2) 0.002(3)
O4 0.006(3) 0.006(3) 0.011(3) 0.001(2) 0.000(2) 0.001(2)
O3 0.008(3) 0.007(3) 0.008(3) -0.001(2) 0.004(2) 0.000(2)
O1 0.007(2) 0.008(3) 0.007(3) -0.001(2) 0.0029(19) -0.003(2)
O7 0.006(3) 0.014(3) 0.014(3) -0.004(3) -0.001(2) 0.001(2)
O6 0.004(2) 0.013(3) 0.011(3) 0.002(2) 0.002(2) 0.000(2)
O2 0.006(2) 0.006(3) 0.012(3) 0.000(2) 0.006(2) -0.002(2)
F1 0.007(2) 0.012(3) 0.010(3) 0.003(2) 0.0061(19) 0.003(2)

loop_
_atom_type_symbol
_atom_type_description
_atom_type_scat_dispersion_real
_atom_type_scat_dispersion_imag
_atom_type_scat_source
Cs Cs -0.3680 2.1192 'International Tables Vol C Tables 4.2.6.8 and 6.1.1.4'
F F 0.0171 0.0103 'International Tables Vol C Tables 4.2.6.8 and 6.1.1.4'
O O 0.0106 0.0060 'International Tables Vol C Tables 4.2.6.8 and 6.1.1.4'
P P 0.1023 0.0942 'International Tables Vol C Tables 4.2.6.8 and 6.1.1.4'
Si Si 0.0817 0.0704 'International Tables Vol C Tables 4.2.6.8 and 6.1.1.4'

loop_
_geom_angle_atom_site_label_1
_geom_angle_atom_site_label_2
_geom_angle_atom_site_label_3
_geom_angle
_geom_angle_site_symmetry_1
_geom_angle_site_symmetry_3
_geom_angle_publ_flag
P2 Cs1 P2 112.88(6) 2_645 . ?
P2 Cs1 Si1 122.59(6) . 1_545 ?
P2 Cs1 Si1 101.36(5) 2_645 1_545 ?
O3 Cs1 P2 24.57(12) . . ?
O3 Cs1 P2 124.52(12) . 2_645 ?
O3 Cs1 Si1 98.03(13) . 1_545 ?
O3 Cs1 O6 120.76(17) . 1_545 ?
O3 Cs1 O6 112.31(16) . 2_645 ?
O3 Cs1 O2 76.65(17) . 2_646 ?
O7 Cs1 P2 97.61(15) . 2_645 ?
O7 Cs1 P2 21.58(14) 2_645 2_645 ?
O7 Cs1 P2 110.68(15) 2_545 . ?
O7 Cs1 P2 123.72(14) 2_645 . ?
O7 Cs1 P2 21.79(14) . . ?
O7 Cs1 P2 83.88(15) 2_545 2_645 ?
O7 Cs1 Si1 143.88(14) . 1_545 ?
O7 Cs1 Si1 79.99(14) 2_645 1_545 ?
O7 Cs1 Si1 117.79(15) 2_545 1_545 ?
O7 Cs1 O3 46.24(18) . . ?
O7 Cs1 O3 129.54(18) 2_545 . ?
O7 Cs1 O3 125.43(18) 2_645 . ?
O7 Cs1 O7 94.47(13) 2_545 . ?
O7 Cs1 O7 113.98(18) 2_645 . ?
O7 Cs1 O7 96.4(2) 2_545 2_645 ?
O7 Cs1 O6 76.45(18) 2_545 2_645 ?
O7 Cs1 O6 79.29(18) 2_645 1_545 ?
O7 Cs1 O6 44.68(17) 2_645 2_645 ?
O7 Cs1 O6 76.09(18) . 2_645 ?
O7 Cs1 O6 90.87(18) 2_545 1_545 ?
O7 Cs1 O6 164.94(19) . 1_545 ?
O7 Cs1 O2 105.17(18) 2_645 2_646 ?
O7 Cs1 O2 122.19(18) . 2_646 ?
O7 Cs1 O2 122.06(19) 2_545 2_646 ?
O7 Cs1 F1 61.00(17) 2_645 1_545 ?
O7 Cs1 F1 129.79(18) 2_545 1_545 ?
O6 Cs1 P2 94.29(12) 2_645 . ?
O6 Cs1 P2 96.96(12) 1_545 2_645 ?
O6 Cs1 P2 23.52(11) 2_645 2_645 ?
O6 Cs1 P2 144.31(13) 1_545 . ?
O6 Cs1 Si1 27.05(12) 1_545 1_545 ?
O6 Cs1 Si1 124.67(12) 2_645 1_545 ?
O6 Cs1 O6 118.90(17) 1_545 2_645 ?
O2 Cs1 P2 126.75(12) 2_646 2_645 ?
O2 Cs1 P2 100.52(13) 2_646 . ?
O2 Cs1 Si1 26.57(12) 2_646 1_545 ?
O2 Cs1 O6 44.12(17) 2_646 1_545 ?
O2 Cs1 O6 148.91(15) 2_646 2_645 ?
F1 Cs1 P2 119.18(12) 1_545 . ?
F1 Cs1 P2 134.90(13) 1_445 2_645 ?
F1 Cs1 P2 106.79(12) 1_445 . ?
F1 Cs1 P2 82.44(11) 1_545 2_645 ?
F1 Cs1 Si1 23.73(11) 1_545 1_545 ?
F1 Cs1 Si1 73.10(12) 1_445 1_545 ?
F1 Cs1 O3 97.35(16) 1_545 . ?
F1 Cs1 O3 100.42(17) 1_445 . ?
F1 Cs1 O7 129.49(17) 1_445 2_645 ?
F1 Cs1 O7 62.23(18) 1_445 2_545 ?
F1 Cs1 O7 112.95(17) 1_445 . ?
F1 Cs1 O7 135.13(17) 1_545 . ?
F1 Cs1 O6 43.80(15) 1_545 1_545 ?
F1 Cs1 O6 137.93(16) 1_445 2_645 ?
F1 Cs1 O6 104.33(15) 1_545 2_645 ?
F1 Cs1 O6 57.71(15) 1_445 1_545 ?
F1 Cs1 O2 44.64(15) 1_545 2_646 ?
F1 Cs1 O2 62.55(16) 1_445 2_646 ?
F1 Cs1 F1 96.59(16) 1_445 1_545 ?
Cs1 P2 Cs1 86.52(5) . 2 ?
Cs1 P2 Cs1 70.94(4) 2_655 2 ?
Cs1 P2 Cs1 76.81(4) 2_655 . ?
O5 P2 Cs1 80.2(2) . 2 ?
O5 P2 Cs1 147.0(3) . 2_655 ?
O5 P2 Cs1 118.0(4) . . ?
O5 P2 O3 103.8(4) . . ?
O5 P2 O6 111.5(5) . . ?
O3 P2 Cs1 138.8(2) . 2 ?
O3 P2 Cs1 108.5(2) . 2_655 ?
O3 P2 Cs1 54.9(2) . . ?
O7 P2 Cs1 49.0(3) . 2_655 ?
O7 P2 Cs1 51.7(3) . . ?
O7 P2 Cs1 40.9(3) . 2 ?
O7 P2 O5 114.8(4) . . ?
O7 P2 O3 106.2(4) . . ?
O7 P2 O6 113.8(4) . . ?
O6 P2 Cs1 66.4(3) . 2_655 ?
O6 P2 Cs1 129.7(3) . . ?
O6 P2 Cs1 110.9(3) . 2 ?
O6 P2 O3 105.6(4) . . ?
O5 Si1 Cs1 124.6(3) 1_655 1_565 ?
O5 Si1 O4 91.5(3) 1_655 2_756 ?
O5 Si1 O1 89.8(4) 1_655 . ?
O5 Si1 O6 89.0(3) 1_655 . ?
O5 Si1 O2 177.6(4) 1_655 2_656 ?
O4 Si1 Cs1 121.7(2) 2_756 1_565 ?
O4 Si1 O1 86.6(3) 2_756 . ?
O4 Si1 O6 177.8(4) 2_756 . ?
O4 Si1 O2 90.8(3) 2_756 2_656 ?
O1 Si1 Cs1 130.8(2) . 1_565 ?
O1 Si1 O6 91.2(3) . . ?
O6 Si1 Cs1 59.5(2) . 1_565 ?
O2 Si1 Cs1 54.5(2) 2_656 1_565 ?
O2 Si1 O1 89.6(3) 2_656 . ?
O2 Si1 O6 88.7(3) 2_656 . ?
F1 Si1 Cs1 48.4(2) . 1_565 ?
F1 Si1 O5 92.0(4) . 1_655 ?
F1 Si1 O4 92.6(3) . 2_756 ?
F1 Si1 O1 178.1(3) . . ?
F1 Si1 O6 89.6(3) . . ?
F1 Si1 O2 88.7(3) . 2_656 ?
O4 P1 Cs1 99.6(3) . 2_656 ?
O4 P1 O3 103.7(4) . . ?
O4 P1 O1 115.9(4) . . ?
O4 P1 O2 113.8(4) . . ?
O3 P1 Cs1 153.7(2) . 2_656 ?
O1 P1 Cs1 74.0(3) . 2_656 ?
O1 P1 O3 106.0(4) . . ?
O1 P1 O2 107.2(4) . . ?
O2 P1 Cs1 48.0(3) . 2_656 ?
O2 P1 O3 110.0(4) . . ?
P2 O5 Si1 145.6(7) . 1_455 ?
P1 O4 Si1 139.6(5) . 2_746 ?
P2 O3 Cs1 100.5(3) . . ?
P1 O3 Cs1 137.6(3) . . ?
P1 O3 P2 121.9(4) . . ?
P1 O1 Si1 132.7(4) . . ?
Cs1 O7 Cs1 100.3(2) 2_655 . ?
Cs1 O7 Cs1 96.4(2) 2 2_655 ?
Cs1 O7 Cs1 120.9(2) 2 . ?
P2 O7 Cs1 106.5(4) . . ?
P2 O7 Cs1 120.2(4) . 2 ?
P2 O7 Cs1 109.5(4) . 2_655 ?
Cs1 O6 Cs1 87.76(16) 1_565 2_655 ?
P2 O6 Cs1 90.1(3) . 2_655 ?
P2 O6 Cs1 127.5(3) . 1_565 ?
P2 O6 Si1 132.5(5) . . ?
Si1 O6 Cs1 117.7(3) . 2_655 ?
Si1 O6 Cs1 93.4(3) . 1_565 ?
Si1 O2 Cs1 98.9(3) 2_646 2_656 ?
P1 O2 Cs1 111.7(3) . 2_656 ?
P1 O2 Si1 138.3(5) . 2_646 ?
Cs1 F1 Cs1 96.59(16) 1_665 1_565 ?
Si1 F1 Cs1 107.8(3) . 1_565 ?
Si1 F1 Cs1 154.3(3) . 1_665 ?

loop_
_geom_bond_atom_site_label_1
_geom_bond_atom_site_label_2
_geom_bond_distance
_geom_bond_site_symmetry_2
_geom_bond_publ_flag
Cs1 P2 3.869(2) . ?
Cs1 P2 3.840(3) 2_645 ?
Cs1 Si1 3.925(3) 1_545 ?
Cs1 O3 3.219(7) . ?
Cs1 O7 3.072(8) 2_645 ?
Cs1 O7 3.168(7) . ?
Cs1 O7 3.034(7) 2_545 ?
Cs1 O6 3.518(7) 2_645 ?
Cs1 O6 3.389(7) 1_545 ?
Cs1 O2 3.234(7) 2_646 ?
Cs1 F1 3.085(6) 1_545 ?
Cs1 F1 3.013(6) 1_445 ?
P2 Cs1 4.002(3) 2 ?
P2 Cs1 3.840(3) 2_655 ?
P2 O5 1.516(6) . ?
P2 O3 1.637(7) . ?
P2 O7 1.498(8) . ?
P2 O6 1.532(7) . ?
Si1 Cs1 3.925(3) 1_565 ?
Si1 O5 1.757(9) 1_655 ?
Si1 O4 1.777(7) 2_756 ?
Si1 O1 1.781(7) . ?
Si1 O6 1.788(7) . ?
Si1 O2 1.778(7) 2_656 ?
Si1 F1 1.660(6) . ?
P1 Cs1 4.044(3) 2_656 ?
P1 O4 1.501(7) . ?
P1 O3 1.586(7) . ?
P1 O1 1.510(6) . ?
P1 O2 1.510(7) . ?
O5 Si1 1.757(9) 1_455 ?
O4 Si1 1.777(7) 2_746 ?
O7 Cs1 3.072(8) 2_655 ?
O7 Cs1 3.034(7) 2 ?
O6 Cs1 3.389(7) 1_565 ?
O6 Cs1 3.518(7) 2_655 ?
O2 Cs1 3.234(7) 2_656 ?
O2 Si1 1.778(7) 2_646 ?
F1 Cs1 3.013(6) 1_665 ?
F1 Cs1 3.085(6) 1_565 ?

loop_
_twin_individual_id
_twin_individual_mass_fraction_refined
1 0.88(4)
2 0.12(4)
